data_7720157
loop_
_publ_author_name
'Malinov&#xe1;, Nikoleta'
'Pavlik, J&#xe1;n'
'Kotrle, Kamil'
'Nemec, Ivan'
'Dubaj, Tibor'
'Brach&#x148;akov&#xe1;, Barbora'
'Ruben, Mario'
'&#x160;alitro&#x161;, Ivan'

_publ_section_title
;
 Unveiling field-induced single-ion magnetism in pentacoordinate and
 heptacoordinate cobalt(II), dysprosium(III) and terbium(III) complexes
 with a tridentate bis(benzimidazole)pyridine ligand.
;
_journal_issue 9
_journal_name_full 'Dalton transactions (Cambridge, England : 2003)'
_journal_page_first 3975
_journal_page_last 3989
_journal_paper_doi 10.1039/d5dt02849c
_journal_volume 55
_journal_year 2026
_chemical_formula_moiety 'C27 H29 Co N7 O8'
_chemical_formula_sum 'C27 H29 Co N7 O8'
_chemical_formula_weight 638.50
_space_group_crystal_system monoclinic
_space_group_IT_number 13
_space_group_name_Hall '-P 2yc'
_space_group_name_H-M_alt 'P 1 2/c 1'
_atom_sites_solution_hydrogens geom
_atom_sites_solution_primary dual
_audit_creation_date 2025-08-06
_audit_creation_method
;
Olex2 1.3-ac4
(compiled 2020.11.27 svn.r5f609507 for Rigaku Oxford Diffraction, GUI svn.r6214)
;
_audit_update_record
;
2025-08-12 deposited with the CCDC.	2026-01-27 downloaded from the CCDC.
;
_cell_angle_alpha 90
_cell_angle_beta 93.5465(4)
_cell_angle_gamma 90
_cell_formula_units_Z 4
_cell_length_a 17.35330(8)
_cell_length_b 9.42593(5)
_cell_length_c 16.64539(8)
_cell_measurement_reflns_used 46508
_cell_measurement_temperature 100.00(16)
_cell_measurement_theta_max 71.5050
_cell_measurement_theta_min 4.6590
_cell_volume 2717.49(2)
_computing_cell_refinement 'CrysAlisPro 1.171.42.57a (Rigaku OD, 2022)'
_computing_data_collection 'CrysAlisPro 1.171.42.57a (Rigaku OD, 2022)'
_computing_data_reduction 'CrysAlisPro 1.171.42.57a (Rigaku OD, 2022)'
_computing_molecular_graphics 'Olex2 1.3-ac4 (Dolomanov et al., 2009)'
_computing_publication_material 'Olex2 1.3-ac4 (Dolomanov et al., 2009)'
_computing_structure_refinement 'SHELXL 2016/6 (Sheldrick, 2015)'
_computing_structure_solution 'SHELXT 2014/4 (Sheldrick, 2014)'
_diffrn_ambient_environment N~2~
_diffrn_ambient_temperature 100.00(16)
_diffrn_detector 'Hybrid Pixel Array Detector'
_diffrn_detector_area_resol_mean 10.0000
_diffrn_detector_type HyPix3000
_diffrn_measured_fraction_theta_full 1.000
_diffrn_measured_fraction_theta_max 0.996
_diffrn_measurement_details
;
List of Runs (angles in degrees, time in seconds):

  # Type    Start    End  Width  t~exp~   \w     \q     \k     \f   Frames
#--------------------------------------------------------------------------
  1  \w    -70.00 -35.00   0.50    1.50    --  -43.75 122.00  18.00   70
  2  \w    -91.00 -65.00   0.50    1.50    --  -43.75-151.00 134.00   52
  3  \w    -83.00 -27.00   0.50    1.50    --  -43.75 151.00 179.00  112
  4  \w     63.00  92.00   0.50    1.50    --   45.00 151.00 179.00   58
  5  \w     30.00 101.00   0.50    1.50    --   45.00-151.00 134.00  142
  6  \w     36.00  90.00   0.50    1.50    --   45.00-122.00 -63.00  108
  7  \w   -134.00-109.00   0.50    3.50    --  -99.89-151.00 134.00   50
  8  \w   -106.00 -81.00   0.50    3.50    --  -99.89 151.00 179.00   50
  9  \w   -143.00-117.00   0.50    3.50    --  -99.89-122.00 -63.00   52
 10  \w    -97.00 -72.00   0.50    3.50    --  -99.89 122.00  18.00   50
 11  \w     69.00  97.00   0.50    3.50    --  101.14-122.00 -63.00   56
 12  \w     64.00  96.00   0.50    3.50    --  101.14 151.00 179.00   64
 13  \w     95.00 124.00   0.50    3.50    --  101.14 122.00  18.00   58
 14  \w     80.00 109.00   0.50    3.50    --  101.14-151.00 134.00   58
 15  \w    -45.00  -7.00   0.50    1.50    --   -2.00 116.00-142.79   76
 16  \w    -51.00   0.00   0.50    1.50    --  -14.00 109.00  72.05  102
 17  \w    -52.00 -27.00   0.50    1.50    --   14.00 153.00 168.06   50
 18  \w    -18.00   7.00   0.50    1.50    --   18.00 103.00  62.17   50
 19  \w     -3.00  22.00   0.50    1.50    --   30.00  99.00 172.03   50
 20  \w     -3.00  22.00   0.50    1.50    --   30.00  98.00 -11.39   50
 21  \w      1.00  26.00   0.50    1.50    --   34.00  98.00   4.74   50
 22  \w      2.00  27.00   0.50    1.50    --   34.00  97.00  72.07   50
 23  \w      3.00  28.00   0.50    1.50    --   34.00  93.00-109.35   50
 24  \w    -27.00  -2.00   0.50    1.50    --  -34.00 -98.00 -96.76   50
 25  \w    -37.00  -7.00   0.50    1.50    --  -38.00 -92.00 129.58   60
 26  \w      7.00  32.00   0.50    1.50    --   38.00  93.00 155.27   50
 27  \w      7.00  32.00   0.50    1.50    --   38.00  93.00  27.63   50
 28  \w    -39.00 -13.00   0.50    1.50    --  -42.00 -92.00 -93.37   52
 29  \w    -38.00 -12.00   0.50    1.50    --  -42.00 -91.00-171.47   52
 30  \w    -90.00 -20.00   0.50    1.50    --  -43.75 138.00 150.00  140
 31  \w     16.00  41.00   0.50    1.50    --   46.00  91.00 -79.21   50
 32  \w     16.00  41.00   0.50    1.50    --   46.00  91.00   8.54   50
 33  \w     16.00  41.00   0.50    1.50    --   46.00  91.00 116.26   50
 34  \w    -43.00 -18.00   0.50    1.50    --  -46.00 -90.00  -1.95   50
 35  \w     16.00  41.00   0.50    1.50    --   46.00  91.00 161.74   50
 36  \w     16.00  41.00   0.50    1.50    --   46.00  91.00 128.00   50
 37  \w     16.00  42.00   0.50    1.50    --   46.00  92.00-175.43   52
 38  \w     16.00  41.00   0.50    1.50    --   46.00  90.00  53.44   50
 39  \w    -42.00 -16.00   0.50    1.50    --  -46.00 -92.00-115.35   52
 40  \w     16.00  41.00   0.50    1.50    --   46.00  90.00 -28.80   50
 41  \w    -43.00 -17.00   0.50    1.50    --  -46.00 -87.00 149.16   52
 42  \w     16.00  41.00   0.50    1.50    --   46.00  90.00-123.27   50
 43  \w     16.00  41.00   0.50    1.50    --   46.00  90.00  87.65   50
 44  \w     29.00  60.00   0.50    1.50    --   54.00  77.00-104.38   62
 45  \w    -59.00 -31.00   0.50    1.50    --  -54.00 -75.00 116.48   56
 46  \w   -119.00 -74.00   0.50    1.50    --  -54.00 -75.00 116.48   90
 47  \w    -64.00 -29.00   0.50    1.50    --  -54.00 -76.00  90.78   70
 48  \w   -107.00 -81.00   0.50    1.50    --  -54.00 -76.00  90.78   52
 49  \w    -64.00 -30.00   0.50    1.50    --  -54.00 -75.00 -21.51   68
 50  \w   -115.00 -78.00   0.50    1.50    --  -54.00 -75.00 -21.51   74
 51  \w   -108.00 -73.00   0.50    1.50    --  -58.00 -77.00 -85.85   70
 52  \w    -86.00 -33.00   0.50    1.50    --  -58.00 -77.00 -38.43  106
 53  \w    -67.00 -35.00   0.50    1.50    --  -58.00 -77.00  16.26   64
 54  \w    -66.00 -33.00   0.50    1.50    --  -58.00 -75.00  56.81   66
 55  \w     33.00  80.00   0.50    1.50    --   58.00  77.00 -80.60   94
 56  \w    -65.00 -34.00   0.50    1.50    --  -58.00 -77.00 -85.85   62
 57  \w    -64.00 -33.00   0.50    1.50    --  -58.00 -75.00  24.56   62
 58  \w     33.00  59.00   0.50    1.50    --   58.00  77.00-145.03   52
 59  \w    -64.00 -38.00   0.50    1.50    --  -62.00 -77.00 147.49   52
 60  \w    -72.00 -37.00   0.50    1.50    --  -62.00 -75.00 112.00   70
 61  \w    -73.00 -38.00   0.50    1.50    --  -62.00 -73.00 -62.05   70
 62  \w    -88.00 -41.00   0.50    1.50    --  -66.00 -77.00 166.37   94
 63  \w    -68.00 -42.00   0.50    1.50    --  -66.00 -76.00 135.92   52
 64  \w    -82.00 -48.00   0.50    1.50    --  -70.00 -73.00  89.48   68
 65  \w    -90.00 -45.00   0.50    1.50    --  -70.00 -77.00   0.02   90
 66  \w    -99.00 -45.00   0.50    1.50    --  -70.00 -75.00 -65.40  108
 67  \w    -83.00 -46.00   0.50    1.50    --  -70.00 -72.00-134.87   74
 68  \w   -127.00-101.00   0.50    1.50    --  -70.00 -72.00-134.87   52
 69  \w   -124.00 -75.00   0.50    1.50    --  -70.00 -76.00  55.40   98
 70  \w   -126.00 -94.00   0.50    1.50    --  -70.00 -77.00  21.95   64
 71  \w    -72.00 -45.00   0.50    1.50    --  -70.00 -77.00 107.35   54
 72  \w    -72.00 -46.00   0.50    1.50    --  -70.00 -76.00  55.40   52
 73  \w    -86.00 -46.00   0.50    1.50    --  -70.00 -77.00  21.95   80
 74  \w     45.00  70.00   0.50    1.50    --   70.00  77.00 -70.39   50
 75  \w    -79.00 -45.00   0.50    1.50    --  -70.00 -76.00  61.68   68
 76  \w    -91.00 -49.00   0.50    3.50    --  -74.00 -77.00-131.91   84
 77  \w    -84.00 -49.00   0.50    3.50    --  -74.00 -76.00 -20.31   70
 78  \w   -135.00 -94.00   0.50    3.50    --  -74.00 -76.00-170.90   82
 79  \w   -138.00-112.00   0.50    3.50    --  -74.00 -77.00-131.91   52
 80  \w    -83.00 -49.00   0.50    3.50    --  -74.00 -76.00-170.90   68
 81  \w   -140.00 -50.00   0.50    3.50    --  -74.00 -73.00  11.01  180
 82  \w    -77.00 -51.00   0.50    3.50    --  -74.00 -74.00 120.35   52
 83  \w    -85.00 -51.00   0.50    3.50    --  -74.00 -75.00  87.26   68
 84  \w    -97.00 -50.00   0.50    3.50    --  -74.00 -76.00 -77.62   94
 85  \w    -76.00 -50.00   0.50    3.50    --  -74.00 -74.00-150.04   52
 86  \w    -85.00 -49.00   0.50    3.50    --  -74.00 -75.00  43.86   72
 87  \w   -110.00 -53.00   0.50    3.50    --  -78.00 -76.00-155.53  114
 88  \w    -86.00 -53.00   0.50    3.50    --  -78.00 -76.00 170.36   66
 89  \w    -90.00 -54.00   0.50    3.50    --  -78.00 -77.00 153.48   72
 90  \w    -86.00 -53.00   0.50    3.50    --  -78.00 -76.00 -34.44   66
 91  \w    -85.00 -57.00   0.50    3.50    --  -82.00 -77.00 111.73   56
 92  \w    -91.00 -57.00   0.50    3.50    --  -82.00 -76.00-158.92   68
 93  \w   -101.00 -58.00   0.50    3.50    --  -82.00 -75.00-174.93   86
 94  \w   -149.00-106.00   0.50    3.50    --  -82.00 -75.00-174.93   86
 95  \w   -117.00 -92.00   0.50    3.50    --  -82.00 -77.00 111.73   50
 96  \w   -149.00 -57.00   0.50    3.50    --  -82.00 -77.00 -89.70  184
 97  \w    -89.00 -57.00   0.50    3.50    --  -82.00 -75.00  72.80   64
 98  \w    -96.00 -59.00   0.50    3.50    --  -82.00 -77.00  40.74   74
 99  \w   -140.00 -63.00   0.50    3.50    --  -86.00 -74.00  93.59  154
100  \w    -91.00 -62.00   0.50    3.50    --  -86.00 -74.00 -63.45   58
101  \w   -124.00 -62.00   0.50    3.50    --  -86.00 -75.00-159.42  124
102  \w   -109.00 -62.00   0.50    3.50    --  -86.00 -74.00 -49.09   94
103  \w    -94.00 -62.00   0.50    3.50    --  -86.00 -74.00  16.54   64
104  \w   -138.00-112.00   0.50    3.50    --  -86.00 -74.00  16.54   52
105  \w   -154.00 -62.00   0.50    3.50    --  -86.00 -74.00   9.08  184
106  \w    -97.00 -61.00   0.50    3.50    --  -86.00 -77.00 145.41   72
107  \w    -91.00 -61.00   0.50    3.50    --  -86.00 -77.00  50.41   60
108  \w    -90.00 -65.00   0.50    3.50    --  -90.00 -76.00 -76.33   50
109  \w   -155.00 -66.00   0.50    3.50    --  -90.00 -73.00  73.17  178
110  \w    -97.00 -66.00   0.50    3.50    --  -90.00 -72.00 177.84   62
111  \w   -100.00 -65.00   0.50    3.50    --  -90.00 -77.00-106.19   70
112  \w    -99.00 -68.00   0.50    3.50    --  -90.00 -72.00  29.35   62
113  \w    -90.00 -65.00   0.50    3.50    --  -90.00 -76.00 -23.73   50
114  \w    -97.00 -65.00   0.50    3.50    --  -90.00 -75.00 -61.07   64
115  \w    -93.00 -67.00   0.50    3.50    --  -90.00 -76.00 138.55   52
116  \w    -97.00 -68.00   0.50    3.50    --  -90.00 -74.00 161.79   58
117  \w   -141.00-115.00   0.50    3.50    --  -90.00 -74.00 161.79   52
118  \w   -153.00-127.00   0.50    3.50    --  -94.00 -75.00-121.93   52
119  \w    -95.00 -69.00   0.50    3.50    --  -94.00 -75.00  -1.64   52
120  \w   -146.00-120.00   0.50    3.50    --  -94.00 -75.00  -1.64   52
121  \w    -96.00 -70.00   0.50    3.50    --  -94.00 -74.00  13.84   52
122  \w   -108.00 -69.00   0.50    3.50    --  -94.00 -75.00-121.93   78
123  \w   -122.00 -73.00   0.50    3.50    --  -98.00 -75.00-138.09   98
124  \w   -165.00-130.00   0.50    3.50    --  -98.00 -75.00-138.09   70
125  \w   -165.00 -73.00   0.50    3.50    --  -98.00 -76.00 -25.45  184
126  \w   -105.00 -77.00   0.50    3.50    --  -98.00 -65.00 142.84   56
127  \w    120.00 149.00   0.50    3.50    --   98.00  75.00 134.13   58
128  \w     74.00 101.00   0.50    3.50    --   98.00  75.00 134.13   54
129  \w   -164.00-112.00   0.50    3.50    --  -98.00 -65.00 142.84  104
130  \w   -147.00 -77.00   0.50    3.50    --  -99.89 -77.00  30.00  140
131  \w   -105.00 -29.00   0.50    3.50    --  -99.89  96.00-150.00  152
132  \w   -158.00-112.00   0.50    3.50    --  -99.89 -68.00  60.00   92
133  \w   -163.00 -60.00   0.50    3.50    --  -99.89-145.00 -30.00  206
134  \w   -114.00 -78.00   0.50    3.50    --  -99.89 -68.00 -60.00   72
135  \w    -69.00 -34.00   0.50    3.50    --  -99.89  59.00   0.00   70
136  \w   -144.00 -80.00   0.50    3.50    --  -99.89-117.00  90.00  128
137  \w    -83.00 -38.00   0.50    3.50    --  -99.89  68.00  30.00   90
138  \w    -75.00 -29.00   0.50    3.50    --  -99.89  96.00 120.00   92
139  \w   -166.00-140.00   0.50    3.50    --  -99.89 -77.00-180.00   52
140  \w    -68.00 -37.00   0.50    3.50    --  -99.89 117.00 120.00   62
141  \w    -96.00 -70.00   0.50    3.50    --  -99.89 117.00 120.00   52
142  \w   -106.00 -81.00   0.50    3.50    --  -99.89 -68.00  60.00   50
143  \w   -155.00 -78.00   0.50    3.50    --  -99.89 -86.00 120.00  154
144  \w   -100.00 -30.00   0.50    3.50    --  -99.89  96.00  30.00  140
145  \w   -109.00 -60.00   0.50    3.50    --  -99.89 117.00 -90.00   98
146  \w    -61.00 -36.00   0.50    3.50    --  -99.89 145.00  30.00   50
147  \w   -127.00 -67.00   0.50    3.50    --  -99.89 145.00  30.00  120
148  \w    -78.00 -32.00   0.50    3.50    --  -99.89 145.00 -30.00   92
149  \w   -127.00-102.00   0.50    3.50    --  -99.89 145.00 -30.00   50
150  \w   -101.00 -75.00   0.50    3.50    --  -99.89 -77.00-180.00   52
151  \w     78.00 134.00   0.50    3.50    --  101.14  79.00 170.26  112
152  \w     85.00 110.00   0.50    3.50    --  101.14-117.00-120.00   50
153  \w     76.00 165.00   0.50    3.50    --  101.14  77.00 120.00  178
154  \w     50.00  76.00   0.50    3.50    --  101.14-117.00-120.00   52
155  \w     82.00 107.00   0.50    3.50    --  101.14-117.00 -30.00   50
156  \w     50.00  75.00   0.50    3.50    --  101.14-117.00 -30.00   50
157  \w     35.00 101.00   0.50    3.50    --  101.14 -77.00 -90.00  132
158  \w    114.00 164.00   0.50    3.50    --  101.14  50.00  30.00  100
159  \w     79.00 166.00   0.50    3.50    --  101.14  77.00 -90.00  174
160  \w     76.00 136.00   0.50    3.50    --  101.14  77.00   0.00  120
161  \w     80.00 144.00   0.50    3.50    --  101.14  68.00-150.00  128
162  \w    126.00 151.00   0.50    3.50    --  101.14  77.00  60.00   50
163  \w     42.00  96.00   0.50    3.50    --  101.14 -77.00 120.00  108
164  \w     79.00 124.00   0.50    3.50    --  101.14  77.00  60.00   90
165  \w     79.00 150.00   0.50    3.50    --  101.14  77.00-150.00  142
166  \w     77.00 164.00   0.50    3.50    --  101.14  77.00 -30.00  174
167  \w    116.00 154.00   0.50    3.50    --  101.14  77.00 -60.00   76
168  \w     77.00 103.00   0.50    3.50    --  101.14  77.00 -60.00   52
169  \w     77.00 164.00   0.50    3.50    --  101.14  77.00 150.00  174
170  \w     41.00  68.00   0.50    3.50    --  101.14 -59.00 150.00   54
171  \w     76.00 167.00   0.50    3.50    --  101.14  77.00  90.00  182
;
_diffrn_measurement_device 'four-circle diffractometer'
_diffrn_measurement_device_type 'XtaLAB Synergy, Single source at home/near, HyPix3000'
_diffrn_measurement_method '\w scans'
_diffrn_orient_matrix_type 'CrysAlisPro convention (1999,Acta A55,543-557)'
_diffrn_orient_matrix_UB_11 -0.0812460000
_diffrn_orient_matrix_UB_12 0.0294349000
_diffrn_orient_matrix_UB_13 -0.0390427000
_diffrn_orient_matrix_UB_21 0.0350661000
_diffrn_orient_matrix_UB_22 0.1005188000
_diffrn_orient_matrix_UB_23 -0.0609386000
_diffrn_orient_matrix_UB_31 0.0090597000
_diffrn_orient_matrix_UB_32 -0.1254686000
_diffrn_orient_matrix_UB_33 -0.0579611000
_diffrn_radiation_monochromator mirror
_diffrn_radiation_probe x-ray
_diffrn_radiation_type 'Cu K\a'
_diffrn_radiation_wavelength 1.54184
_diffrn_reflns_av_R_equivalents 0.0449
_diffrn_reflns_av_unetI/netI 0.0158
_diffrn_reflns_Laue_measured_fraction_full 1.000
_diffrn_reflns_Laue_measured_fraction_max 0.996
_diffrn_reflns_limit_h_max 21
_diffrn_reflns_limit_h_min -21
_diffrn_reflns_limit_k_max 11
_diffrn_reflns_limit_k_min -11
_diffrn_reflns_limit_l_max 20
_diffrn_reflns_limit_l_min -20
_diffrn_reflns_number 76887
_diffrn_reflns_point_group_measured_fraction_full 1.000
_diffrn_reflns_point_group_measured_fraction_max 0.996
_diffrn_reflns_theta_full 67.684
_diffrn_reflns_theta_max 71.676
_diffrn_reflns_theta_min 4.691
_diffrn_source 'micro-focus sealed X-ray tube'
_diffrn_source_type 'PhotonJet (Cu) X-ray Source'
_exptl_absorpt_coefficient_mu 5.518
_exptl_absorpt_correction_T_max 1.00000
_exptl_absorpt_correction_T_min 0.42637
_exptl_absorpt_correction_type multi-scan
_exptl_absorpt_process_details
;
CrysAlisPro 1.171.42.57a (Rigaku Oxford Diffraction, 2022)
Empirical absorption correction using spherical harmonics,
implemented in SCALE3 ABSPACK scaling algorithm.
;
_exptl_crystal_colour orange
_exptl_crystal_colour_primary orange
_exptl_crystal_density_diffrn 1.561
_exptl_crystal_description prism
_exptl_crystal_F_000 1324
_exptl_crystal_size_max 0.4
_exptl_crystal_size_mid 0.27
_exptl_crystal_size_min 0.21
_refine_diff_density_max 0.198
_refine_diff_density_min -0.436
_refine_diff_density_rms 0.050
_refine_ls_extinction_method none
_refine_ls_goodness_of_fit_ref 1.041
_refine_ls_hydrogen_treatment constr
_refine_ls_matrix_type full
_refine_ls_number_parameters 393
_refine_ls_number_reflns 5318
_refine_ls_number_restraints 0
_refine_ls_restrained_S_all 1.041
_refine_ls_R_factor_all 0.0295
_refine_ls_R_factor_gt 0.0286
_refine_ls_shift/su_max 0.001
_refine_ls_shift/su_mean 0.000
_refine_ls_structure_factor_coef Fsqd
_refine_ls_weighting_details 'w=1/[\s^2^(Fo^2^)+(0.0447P)^2^+1.1060P] where P=(Fo^2^+2Fc^2^)/3'
_refine_ls_weighting_scheme calc
_refine_ls_wR_factor_gt 0.0746
_refine_ls_wR_factor_ref 0.0752
_reflns_Friedel_coverage 0.000
_reflns_number_gt 5127
_reflns_number_total 5318
_reflns_threshold_expression 'I > 2\s(I)'
_cod_data_source_file d5dt02849c2.cif
_cod_data_source_block 3
_cod_depositor_comments 'Adding full bibliography for 7720156--7720160.cif.'
_cod_database_code 7720157
_shelx_shelxl_version_number 2016/6
_chemical_oxdiff_formula 'C H N O Co'
_chemical_oxdiff_usercomment NML5-8
_shelx_space_group_comment
;
The symmetry employed for this shelxl refinement is uniquely defined
by the following loop, which should always be used as a source of
symmetry information in preference to the above space-group names.
They are only intended as comments.
;
_shelx_estimated_absorpt_t_max 0.390
_shelx_estimated_absorpt_t_min 0.216
_reflns_odcompleteness_completeness 99.96
_reflns_odcompleteness_iscentric 1
_reflns_odcompleteness_theta 69.95
_olex2_refinement_description
;
1. Fixed Uiso
 At 1.2 times of:
  All C(H) groups, All C(H,H) groups
 At 1.5 times of:
  All C(H,H,H) groups
2.a Secondary CH2 refined with riding coordinates:
 C11(H11A,H11B), C12(H12A,H12B), C13(H13A,H13B), C25(H25A,H25B), C26(H26A,
 H26B), C27(H27A,H27B)
2.b Aromatic/amide H refined with riding coordinates:
 C2(H2), C3(H3), C4(H4), C5(H5), C9(H9), C10(H10), C16(H16), C17(H17),
 C18(H18), C19(H19), C23(H23), C24(H24)
2.c Idealised Me refined as rotating group:
 C14(H14A,H14B,H14C), C28(H28A,H28B,H28C)
;
_olex2_submission_special_instructions 'No special instructions were received'
_oxdiff_exptl_absorpt_empirical_details
;
Empirical correction (ABSPACK) includes:
- Absorption correction using spherical harmonics
- Frame scaling
;
_oxdiff_exptl_absorpt_empirical_full_max 1.916
_oxdiff_exptl_absorpt_empirical_full_min 0.610

loop_
_space_group_symop_operation_xyz
'x, y, z'
'-x, y, -z+1/2'
'-x, -y, -z'
'x, -y, z-1/2'

loop_
_atom_site_label
_atom_site_type_symbol
_atom_site_fract_x
_atom_site_fract_y
_atom_site_fract_z
_atom_site_U_iso_or_equiv
_atom_site_adp_type
_atom_site_occupancy
_atom_site_site_symmetry_order
_atom_site_calc_flag
_atom_site_refinement_flags_posn
_atom_site_refinement_flags_adp
_atom_site_refinement_flags_occupancy
_atom_site_disorder_assembly
_atom_site_disorder_group
Co1 Co 1.000000 -0.68506(3) 0.250000 0.01692(9) Uani 1 2 d S T P . .
O1 O 0.87390(6) -0.66550(12) 0.19730(7) 0.0273(2) Uani 1 1 d . . . . .
O2 O 0.93783(6) -0.85992(12) 0.19370(7) 0.0291(2) Uani 1 1 d . . . . .
O3 O 0.82064(7) -0.85173(13) 0.13850(7) 0.0323(3) Uani 1 1 d . . . . .
O7 O 0.80893(6) -0.11390(11) 0.36911(6) 0.0244(2) Uani 1 1 d . . . . .
N1 N 0.95749(6) -0.63093(12) 0.36226(7) 0.0176(2) Uani 1 1 d . . . . .
N2 N 1.000000 -0.46253(17) 0.250000 0.0166(3) Uani 1 2 d S T P . .
N3 N 0.90923(6) -0.46661(13) 0.44241(7) 0.0177(2) Uani 1 1 d . . . . .
N4 N 0.87513(7) -0.79323(14) 0.17547(7) 0.0219(3) Uani 1 1 d . . . . .
C1 C 0.93191(8) -0.69857(16) 0.42936(8) 0.0189(3) Uani 1 1 d . . . . .
C2 C 0.93392(8) -0.84234(16) 0.45057(9) 0.0220(3) Uani 1 1 d . . . . .
H2 H 0.955190 -0.911762 0.416977 0.026 Uiso 1 1 calc R U . . .
C3 C 0.90352(8) -0.87872(18) 0.52271(9) 0.0258(3) Uani 1 1 d . . . . .
H3 H 0.904210 -0.975202 0.539234 0.031 Uiso 1 1 calc R U . . .
C4 C 0.87167(9) -0.77593(18) 0.57198(9) 0.0266(3) Uani 1 1 d . . . . .
H4 H 0.850971 -0.805520 0.620773 0.032 Uiso 1 1 calc R U . . .
C5 C 0.86924(8) -0.63349(18) 0.55233(8) 0.0239(3) Uani 1 1 d . . . . .
H5 H 0.847538 -0.564585 0.585929 0.029 Uiso 1 1 calc R U . . .
C6 C 0.90085(8) -0.59726(16) 0.47966(8) 0.0188(3) Uani 1 1 d . . . . .
C7 C 0.94358(7) -0.49344(15) 0.37214(8) 0.0168(3) Uani 1 1 d . . . . .
C8 C 0.96908(7) -0.39299(15) 0.31060(8) 0.0166(3) Uani 1 1 d . . . . .
C9 C 0.96645(8) -0.24589(16) 0.31135(9) 0.0198(3) Uani 1 1 d . . . . .
H9 H 0.942345 -0.196392 0.352724 0.024 Uiso 1 1 calc R U . . .
C10 C 1.000000 -0.1730(2) 0.250000 0.0210(4) Uani 1 2 d S T P . .
H10 H 1.000001 -0.072220 0.250001 0.025 Uiso 1 2 calc R U P . .
C11 C 0.87946(8) -0.33555(16) 0.47745(9) 0.0209(3) Uani 1 1 d . . . . .
H11A H 0.909284 -0.253623 0.458840 0.025 Uiso 1 1 calc R U . . .
H11B H 0.887222 -0.340361 0.536810 0.025 Uiso 1 1 calc R U . . .
C12 C 0.79382(9) -0.31199(17) 0.45442(9) 0.0244(3) Uani 1 1 d . . . . .
H12A H 0.766337 -0.403474 0.458600 0.029 Uiso 1 1 calc R U . . .
H12B H 0.772657 -0.245755 0.493620 0.029 Uiso 1 1 calc R U . . .
C13 C 0.77753(8) -0.25313(17) 0.37059(9) 0.0241(3) Uani 1 1 d . . . . .
H13A H 0.801623 -0.313964 0.330646 0.029 Uiso 1 1 calc R U . . .
H13B H 0.721173 -0.250199 0.357145 0.029 Uiso 1 1 calc R U . . .
C14 C 0.79784(10) -0.04984(19) 0.29178(9) 0.0303(4) Uani 1 1 d . . . . .
H14A H 0.824875 -0.105394 0.252472 0.045 Uiso 1 1 calc R U . . .
H14B H 0.818438 0.046982 0.293926 0.045 Uiso 1 1 calc R U . . .
H14C H 0.742566 -0.047020 0.275723 0.045 Uiso 1 1 calc R U . . .
Co2 Co 0.500000 -0.21599(3) 0.250000 0.01564(9) Uani 1 2 d S T P . .
O4 O 0.42290(6) -0.38472(12) 0.27340(7) 0.0279(2) Uani 1 1 d . . . . .
O5 O 0.37934(6) -0.17936(11) 0.30381(6) 0.0243(2) Uani 1 1 d . . . . .
O6 O 0.30856(6) -0.36722(12) 0.32062(6) 0.0282(2) Uani 1 1 d . . . . .
O8 O 0.68974(6) 0.33639(11) 0.39865(6) 0.0240(2) Uani 1 1 d . . . . .
N5 N 0.55016(6) -0.16597(12) 0.36406(7) 0.0166(2) Uani 1 1 d . . . . .
N6 N 0.500000 0.00462(18) 0.250000 0.0162(3) Uani 1 2 d S T P . .
N7 N 0.58465(6) -0.00168(13) 0.45639(7) 0.0165(2) Uani 1 1 d . . . . .
N8 N 0.36795(7) -0.31110(13) 0.30021(7) 0.0206(3) Uani 1 1 d . . . . .
C15 C 0.57527(7) -0.23498(15) 0.43401(8) 0.0168(3) Uani 1 1 d . . . . .
C16 C 0.57972(8) -0.37957(16) 0.45156(9) 0.0208(3) Uani 1 1 d . . . . .
H16 H 0.564288 -0.449159 0.412534 0.025 Uiso 1 1 calc R U . . .
C17 C 0.60752(8) -0.41714(17) 0.52812(9) 0.0234(3) Uani 1 1 d . . . . .
H17 H 0.611114 -0.514766 0.542029 0.028 Uiso 1 1 calc R U . . .
C18 C 0.63065(9) -0.31455(17) 0.58606(9) 0.0241(3) Uani 1 1 d . . . . .
H18 H 0.649786 -0.344945 0.637932 0.029 Uiso 1 1 calc R U . . .
C19 C 0.62639(8) -0.17132(17) 0.56988(9) 0.0215(3) Uani 1 1 d . . . . .
H19 H 0.642114 -0.102274 0.609109 0.026 Uiso 1 1 calc R U . . .
C20 C 0.59763(7) -0.13310(15) 0.49244(8) 0.0173(3) Uani 1 1 d . . . . .
C21 C 0.55674(7) -0.02757(15) 0.37911(8) 0.0159(3) Uani 1 1 d . . . . .
C22 C 0.53070(7) 0.07388(15) 0.31491(8) 0.0165(3) Uani 1 1 d . . . . .
C23 C 0.53389(8) 0.22125(15) 0.31550(9) 0.0209(3) Uani 1 1 d . . . . .
H23 H 0.558607 0.270991 0.359553 0.025 Uiso 1 1 calc R U . . .
C24 C 0.500000 0.2935(2) 0.250000 0.0232(4) Uani 1 2 d S T P . .
H24 H 0.500001 0.394243 0.250000 0.028 Uiso 1 2 calc R U P . .
C25 C 0.60347(8) 0.13133(15) 0.49974(8) 0.0193(3) Uani 1 1 d . . . . .
H25A H 0.586582 0.124260 0.555327 0.023 Uiso 1 1 calc R U . . .
H25B H 0.574997 0.210733 0.472636 0.023 Uiso 1 1 calc R U . . .
C26 C 0.68986(8) 0.16238(16) 0.50259(8) 0.0206(3) Uani 1 1 d . . . . .
H26A H 0.701339 0.241664 0.540460 0.025 Uiso 1 1 calc R U . . .
H26B H 0.718251 0.077883 0.523796 0.025 Uiso 1 1 calc R U . . .
C27 C 0.71893(8) 0.20054(16) 0.42156(9) 0.0196(3) Uani 1 1 d . . . . .
H27A H 0.776084 0.202105 0.424937 0.024 Uiso 1 1 calc R U . . .
H27B H 0.701332 0.128961 0.380938 0.024 Uiso 1 1 calc R U . . .
C28 C 0.71710(10) 0.3783(2) 0.32335(10) 0.0331(4) Uani 1 1 d . . . . .
H28A H 0.703035 0.306096 0.282676 0.050 Uiso 1 1 calc R U . . .
H28B H 0.773389 0.388391 0.328598 0.050 Uiso 1 1 calc R U . . .
H28C H 0.693701 0.469210 0.306918 0.050 Uiso 1 1 calc R U . . .

loop_
_atom_site_aniso_label
_atom_site_aniso_U_11
_atom_site_aniso_U_22
_atom_site_aniso_U_33
_atom_site_aniso_U_23
_atom_site_aniso_U_13
_atom_site_aniso_U_12
Co1 0.01864(16) 0.01278(16) 0.01979(17) 0.000 0.00497(12) 0.000
O1 0.0257(5) 0.0258(6) 0.0306(6) -0.0039(5) 0.0035(4) -0.0003(4)
O2 0.0250(5) 0.0216(6) 0.0400(6) 0.0060(5) -0.0040(5) -0.0016(4)
O3 0.0316(6) 0.0363(6) 0.0277(6) 0.0028(5) -0.0087(5) -0.0108(5)
O7 0.0266(5) 0.0270(6) 0.0198(5) -0.0006(4) 0.0018(4) 0.0017(4)
N1 0.0161(5) 0.0173(6) 0.0194(6) 0.0012(5) 0.0020(4) -0.0007(4)
N2 0.0159(7) 0.0157(8) 0.0183(8) 0.000 0.0020(6) 0.000
N3 0.0167(5) 0.0208(6) 0.0156(5) -0.0014(5) 0.0015(4) -0.0008(4)
N4 0.0235(6) 0.0250(7) 0.0172(6) 0.0049(5) 0.0009(5) -0.0040(5)
C1 0.0152(6) 0.0235(7) 0.0176(7) 0.0029(5) -0.0008(5) -0.0015(5)
C2 0.0181(7) 0.0232(7) 0.0243(7) 0.0049(6) -0.0015(5) -0.0004(6)
C3 0.0220(7) 0.0282(8) 0.0265(8) 0.0111(6) -0.0041(6) -0.0041(6)
C4 0.0231(7) 0.0392(9) 0.0170(7) 0.0092(6) -0.0031(6) -0.0067(7)
C5 0.0208(7) 0.0352(9) 0.0153(7) -0.0005(6) -0.0019(5) -0.0038(6)
C6 0.0155(6) 0.0242(7) 0.0164(6) 0.0017(6) -0.0016(5) -0.0023(5)
C7 0.0148(6) 0.0193(7) 0.0162(6) -0.0011(5) 0.0010(5) -0.0006(5)
C8 0.0130(6) 0.0179(7) 0.0188(7) -0.0015(5) 0.0009(5) 0.0001(5)
C9 0.0184(7) 0.0187(7) 0.0227(7) -0.0036(6) 0.0033(5) 0.0009(5)
C10 0.0197(10) 0.0141(10) 0.0293(11) 0.000 0.0030(8) 0.000
C11 0.0238(7) 0.0229(7) 0.0162(7) -0.0049(6) 0.0032(5) 0.0010(6)
C12 0.0228(7) 0.0282(8) 0.0230(7) -0.0026(6) 0.0071(6) 0.0021(6)
C13 0.0183(7) 0.0292(8) 0.0248(7) -0.0043(6) 0.0008(6) 0.0009(6)
C14 0.0328(8) 0.0372(9) 0.0212(7) 0.0020(7) 0.0036(6) 0.0066(7)
Co2 0.01871(16) 0.01387(16) 0.01397(15) 0.000 -0.00186(12) 0.000
O4 0.0257(5) 0.0220(6) 0.0365(6) 0.0008(5) 0.0068(4) 0.0012(4)
O5 0.0285(6) 0.0205(5) 0.0240(5) -0.0033(4) 0.0017(4) -0.0036(4)
O6 0.0250(5) 0.0336(6) 0.0264(5) 0.0001(5) 0.0058(4) -0.0089(5)
O8 0.0236(5) 0.0239(6) 0.0244(5) 0.0034(4) 0.0003(4) -0.0005(4)
N5 0.0161(5) 0.0183(6) 0.0152(6) 0.0001(4) -0.0013(4) 0.0007(4)
N6 0.0157(7) 0.0167(8) 0.0163(8) 0.000 0.0003(6) 0.000
N7 0.0162(5) 0.0187(6) 0.0146(5) -0.0019(5) 0.0008(4) -0.0013(4)
N8 0.0225(6) 0.0244(7) 0.0144(6) 0.0003(5) -0.0020(5) -0.0020(5)
C15 0.0139(6) 0.0226(7) 0.0139(6) 0.0007(5) 0.0012(5) 0.0007(5)
C16 0.0207(7) 0.0213(7) 0.0204(7) 0.0006(6) 0.0016(5) 0.0004(6)
C17 0.0232(7) 0.0235(8) 0.0235(7) 0.0057(6) 0.0022(6) 0.0023(6)
C18 0.0238(7) 0.0337(9) 0.0149(7) 0.0050(6) 0.0008(5) 0.0015(6)
C19 0.0192(7) 0.0303(8) 0.0150(7) -0.0011(6) 0.0007(5) -0.0011(6)
C20 0.0142(6) 0.0209(7) 0.0171(6) 0.0001(6) 0.0030(5) -0.0001(5)
C21 0.0137(6) 0.0188(7) 0.0153(6) -0.0013(5) 0.0008(5) -0.0005(5)
C22 0.0136(6) 0.0187(7) 0.0172(6) -0.0011(5) 0.0006(5) 0.0000(5)
C23 0.0202(7) 0.0187(7) 0.0233(7) -0.0036(6) -0.0024(6) -0.0011(5)
C24 0.0238(10) 0.0156(10) 0.0296(11) 0.000 -0.0012(9) 0.000
C25 0.0211(7) 0.0208(7) 0.0161(6) -0.0052(6) 0.0017(5) -0.0024(5)
C26 0.0196(7) 0.0248(7) 0.0172(7) -0.0017(6) -0.0007(5) -0.0032(6)
C27 0.0176(6) 0.0218(7) 0.0195(7) -0.0006(5) 0.0004(5) -0.0009(5)
C28 0.0336(8) 0.0383(10) 0.0271(8) 0.0122(7) -0.0007(7) -0.0068(7)

loop_
_atom_type_symbol
_atom_type_description
_atom_type_scat_dispersion_real
_atom_type_scat_dispersion_imag
_atom_type_scat_source
C C 0.0181 0.0091 'International Tables Vol C Tables 4.2.6.8 and 6.1.1.4'
H H 0.0000 0.0000 'International Tables Vol C Tables 4.2.6.8 and 6.1.1.4'
Co Co -2.3653 3.6143 'International Tables Vol C Tables 4.2.6.8 and 6.1.1.4'
N N 0.0311 0.0180 'International Tables Vol C Tables 4.2.6.8 and 6.1.1.4'
O O 0.0492 0.0322 'International Tables Vol C Tables 4.2.6.8 and 6.1.1.4'

loop_
_geom_angle_atom_site_label_1
_geom_angle_atom_site_label_2
_geom_angle_atom_site_label_3
_geom_angle
_geom_angle_site_symmetry_1
_geom_angle_site_symmetry_3
_geom_angle_publ_flag
O1 Co1 O1 170.86(6) 2_755 . ?
O2 Co1 O1 131.51(4) . 2_755 ?
O2 Co1 O1 57.26(4) . . ?
O2 Co1 O1 131.51(4) 2_755 . ?
O2 Co1 O1 57.26(4) 2_755 2_755 ?
O2 Co1 O2 80.07(6) 2_755 . ?
N1 Co1 O1 91.10(4) 2_755 . ?
N1 Co1 O1 86.70(4) 2_755 2_755 ?
N1 Co1 O1 91.10(4) . 2_755 ?
N1 Co1 O1 86.70(4) . . ?
N1 Co1 O2 89.59(4) 2_755 . ?
N1 Co1 O2 112.14(5) 2_755 2_755 ?
N1 Co1 O2 89.59(4) . 2_755 ?
N1 Co1 O2 112.14(5) . . ?
N1 Co1 N1 152.06(7) 2_755 . ?
N2 Co1 O1 85.43(3) . 2_755 ?
N2 Co1 O1 85.43(3) . . ?
N2 Co1 O2 139.97(3) . . ?
N2 Co1 O2 139.97(3) . 2_755 ?
N2 Co1 N1 76.03(3) . 2_755 ?
N2 Co1 N1 76.03(3) . . ?
N4 O1 Co1 90.04(8) . . ?
N4 O2 Co1 97.08(8) . . ?
C13 O7 C14 112.12(12) . . ?
C1 N1 Co1 138.58(10) . . ?
C7 N1 Co1 114.86(9) . . ?
C7 N1 C1 106.23(12) . . ?
C8 N2 Co1 119.23(9) . . ?
C8 N2 Co1 119.23(9) 2_755 . ?
C8 N2 C8 121.54(17) . 2_755 ?
C6 N3 C11 121.15(11) . . ?
C7 N3 C6 106.29(12) . . ?
C7 N3 C11 132.46(12) . . ?
O1 N4 O2 115.59(12) . . ?
O3 N4 O1 123.28(13) . . ?
O3 N4 O2 121.12(13) . . ?
N1 C1 C2 130.20(14) . . ?
N1 C1 C6 108.86(12) . . ?
C6 C1 C2 120.93(13) . . ?
C1 C2 H2 121.5 . . ?
C3 C2 C1 116.96(15) . . ?
C3 C2 H2 121.5 . . ?
C2 C3 H3 119.3 . . ?
C2 C3 C4 121.37(15) . . ?
C4 C3 H3 119.3 . . ?
C3 C4 H4 118.7 . . ?
C5 C4 C3 122.64(14) . . ?
C5 C4 H4 118.7 . . ?
C4 C5 H5 122.2 . . ?
C4 C5 C6 115.68(15) . . ?
C6 C5 H5 122.2 . . ?
N3 C6 C1 106.43(12) . . ?
N3 C6 C5 131.16(14) . . ?
C1 C6 C5 122.41(14) . . ?
N1 C7 N3 112.18(12) . . ?
N1 C7 C8 118.20(12) . . ?
N3 C7 C8 129.55(13) . . ?
N2 C8 C7 110.95(12) . . ?
N2 C8 C9 120.65(13) . . ?
C9 C8 C7 128.37(12) . . ?
C8 C9 H9 120.9 . . ?
C8 C9 C10 118.19(14) . . ?
C10 C9 H9 120.9 . . ?
C9 C10 C9 120.68(19) 2_755 . ?
C9 C10 H10 119.7 2_755 . ?
C9 C10 H10 119.7 . . ?
N3 C11 H11A 109.1 . . ?
N3 C11 H11B 109.1 . . ?
N3 C11 C12 112.46(12) . . ?
H11A C11 H11B 107.8 . . ?
C12 C11 H11A 109.1 . . ?
C12 C11 H11B 109.1 . . ?
C11 C12 H12A 108.7 . . ?
C11 C12 H12B 108.7 . . ?
H12A C12 H12B 107.6 . . ?
C13 C12 C11 114.11(12) . . ?
C13 C12 H12A 108.7 . . ?
C13 C12 H12B 108.7 . . ?
O7 C13 C12 107.74(12) . . ?
O7 C13 H13A 110.2 . . ?
O7 C13 H13B 110.2 . . ?
C12 C13 H13A 110.2 . . ?
C12 C13 H13B 110.2 . . ?
H13A C13 H13B 108.5 . . ?
O7 C14 H14A 109.5 . . ?
O7 C14 H14B 109.5 . . ?
O7 C14 H14C 109.5 . . ?
H14A C14 H14B 109.5 . . ?
H14A C14 H14C 109.5 . . ?
H14B C14 H14C 109.5 . . ?
O4 Co2 O4 83.38(6) . 2_655 ?
O4 Co2 O5 57.05(4) 2_655 2_655 ?
O4 Co2 O5 139.73(4) 2_655 . ?
O4 Co2 O5 57.05(4) . . ?
O4 Co2 O5 139.73(4) . 2_655 ?
O5 Co2 O5 163.13(5) 2_655 . ?
N5 Co2 O4 95.94(4) . 2_655 ?
N5 Co2 O4 103.47(4) . . ?
N5 Co2 O4 95.94(4) 2_655 . ?
N5 Co2 O4 103.48(4) 2_655 2_655 ?
N5 Co2 O5 88.99(4) 2_655 . ?
N5 Co2 O5 88.99(4) . 2_655 ?
N5 Co2 O5 87.22(4) . . ?
N5 Co2 O5 87.22(4) 2_655 2_655 ?
N5 Co2 N5 153.96(7) . 2_655 ?
N6 Co2 O4 138.31(3) . . ?
N6 Co2 O4 138.31(3) . 2_655 ?
N6 Co2 O5 81.56(3) . 2_655 ?
N6 Co2 O5 81.56(3) . . ?
N6 Co2 N5 76.98(3) . 2_655 ?
N6 Co2 N5 76.98(3) . . ?
N8 O4 Co2 98.55(8) . . ?
N8 O5 Co2 88.74(8) . . ?
C27 O8 C28 110.71(12) . . ?
C15 N5 Co2 138.67(10) . . ?
C21 N5 Co2 114.66(9) . . ?
C21 N5 C15 106.49(11) . . ?
C22 N6 Co2 119.06(9) . . ?
C22 N6 Co2 119.06(9) 2_655 . ?
C22 N6 C22 121.87(17) . 2_655 ?
C20 N7 C25 121.50(11) . . ?
C21 N7 C20 106.60(11) . . ?
C21 N7 C25 131.85(12) . . ?
O5 N8 O4 115.65(12) . . ?
O6 N8 O4 121.31(12) . . ?
O6 N8 O5 123.05(13) . . ?
N5 C15 C16 130.34(13) . . ?
N5 C15 C20 108.74(12) . . ?
C16 C15 C20 120.92(13) . . ?
C15 C16 H16 121.5 . . ?
C17 C16 C15 117.10(14) . . ?
C17 C16 H16 121.5 . . ?
C16 C17 H17 119.2 . . ?
C16 C17 C18 121.68(14) . . ?
C18 C17 H17 119.2 . . ?
C17 C18 H18 119.0 . . ?
C19 C18 C17 122.01(14) . . ?
C19 C18 H18 119.0 . . ?
C18 C19 H19 121.8 . . ?
C18 C19 C20 116.35(14) . . ?
C20 C19 H19 121.8 . . ?
N7 C20 C15 106.28(11) . . ?
N7 C20 C19 131.78(13) . . ?
C19 C20 C15 121.94(14) . . ?
N5 C21 N7 111.89(12) . . ?
N5 C21 C22 118.50(12) . . ?
N7 C21 C22 129.54(12) . . ?
N6 C22 C21 110.73(12) . . ?
N6 C22 C23 120.32(13) . . ?
C23 C22 C21 128.95(12) . . ?
C22 C23 H23 121.0 . . ?
C24 C23 C22 118.07(14) . . ?
C24 C23 H23 121.0 . . ?
C23 C24 C23 121.14(19) 2_655 . ?
C23 C24 H24 119.4 . . ?
C23 C24 H24 119.4 2_655 . ?
N7 C25 H25A 109.3 . . ?
N7 C25 H25B 109.3 . . ?
N7 C25 C26 111.48(11) . . ?
H25A C25 H25B 108.0 . . ?
C26 C25 H25A 109.3 . . ?
C26 C25 H25B 109.3 . . ?
C25 C26 H26A 108.9 . . ?
C25 C26 H26B 108.9 . . ?
H26A C26 H26B 107.7 . . ?
C27 C26 C25 113.53(12) . . ?
C27 C26 H26A 108.9 . . ?
C27 C26 H26B 108.9 . . ?
O8 C27 C26 108.70(12) . . ?
O8 C27 H27A 109.9 . . ?
O8 C27 H27B 109.9 . . ?
C26 C27 H27A 109.9 . . ?
C26 C27 H27B 109.9 . . ?
H27A C27 H27B 108.3 . . ?
O8 C28 H28A 109.5 . . ?
O8 C28 H28B 109.5 . . ?
O8 C28 H28C 109.5 . . ?
H28A C28 H28B 109.5 . . ?
H28A C28 H28C 109.5 . . ?
H28B C28 H28C 109.5 . . ?

loop_
_geom_bond_atom_site_label_1
_geom_bond_atom_site_label_2
_geom_bond_distance
_geom_bond_site_symmetry_2
_geom_bond_publ_flag
Co1 O1 2.3140(11) . ?
Co1 O1 2.3140(11) 2_755 ?
Co1 O2 2.1527(11) . ?
Co1 O2 2.1527(11) 2_755 ?
Co1 N1 2.1134(12) . ?
Co1 N1 2.1134(12) 2_755 ?
Co1 N2 2.0975(17) . ?
O1 N4 1.2582(17) . ?
O2 N4 1.2768(17) . ?
O3 N4 1.2267(16) . ?
O7 C13 1.4218(19) . ?
O7 C14 1.4240(18) . ?
N1 C1 1.3830(18) . ?
N1 C7 1.3304(18) . ?
N2 C8 1.3424(16) 2_755 ?
N2 C8 1.3424(16) . ?
N3 C6 1.3904(19) . ?
N3 C7 1.3689(17) . ?
N3 C11 1.4732(18) . ?
C1 C2 1.400(2) . ?
C1 C6 1.400(2) . ?
C2 H2 0.9500 . ?
C2 C3 1.384(2) . ?
C3 H3 0.9500 . ?
C3 C4 1.405(2) . ?
C4 H4 0.9500 . ?
C4 C5 1.382(2) . ?
C5 H5 0.9500 . ?
C5 C6 1.401(2) . ?
C7 C8 1.4824(19) . ?
C8 C9 1.387(2) . ?
C9 H9 0.9500 . ?
C9 C10 1.3884(18) . ?
C10 H10 0.9500 . ?
C11 H11A 0.9900 . ?
C11 H11B 0.9900 . ?
C11 C12 1.528(2) . ?
C12 H12A 0.9900 . ?
C12 H12B 0.9900 . ?
C12 C13 1.512(2) . ?
C13 H13A 0.9900 . ?
C13 H13B 0.9900 . ?
C14 H14A 0.9800 . ?
C14 H14B 0.9800 . ?
C14 H14C 0.9800 . ?
Co2 O4 2.1297(11) . ?
Co2 O4 2.1297(11) 2_655 ?
Co2 O5 2.3532(11) 2_655 ?
Co2 O5 2.3532(11) . ?
Co2 N5 2.0929(11) 2_655 ?
Co2 N5 2.0928(11) . ?
Co2 N6 2.0794(17) . ?
O4 N8 1.2817(16) . ?
O5 N8 1.2582(16) . ?
O6 N8 1.2251(16) . ?
O8 C27 1.4206(18) . ?
O8 C28 1.4235(19) . ?
N5 C15 1.3806(17) . ?
N5 C21 1.3320(18) . ?
N6 C22 1.3439(16) . ?
N6 C22 1.3439(15) 2_655 ?
N7 C20 1.3887(18) . ?
N7 C21 1.3682(17) . ?
N7 C25 1.4731(18) . ?
C15 C16 1.395(2) . ?
C15 C20 1.404(2) . ?
C16 H16 0.9500 . ?
C16 C17 1.381(2) . ?
C17 H17 0.9500 . ?
C17 C18 1.406(2) . ?
C18 H18 0.9500 . ?
C18 C19 1.378(2) . ?
C19 H19 0.9500 . ?
C19 C20 1.400(2) . ?
C21 C22 1.4835(19) . ?
C22 C23 1.390(2) . ?
C23 H23 0.9500 . ?
C23 C24 1.3851(18) . ?
C24 H24 0.9500 . ?
C25 H25A 0.9900 . ?
C25 H25B 0.9900 . ?
C25 C26 1.5253(19) . ?
C26 H26A 0.9900 . ?
C26 H26B 0.9900 . ?
C26 C27 1.512(2) . ?
C27 H27A 0.9900 . ?
C27 H27B 0.9900 . ?
C28 H28A 0.9800 . ?
C28 H28B 0.9800 . ?
C28 H28C 0.9800 . ?
